data_1100361
loop_
_publ_author_name
'Bolm, Carsten'
'Schlingloff, Gunther'
'Harms, Klaus'

_publ_section_title
;
 Catalyzed Enantioselective Alkylation of Aldehydes
;
_journal_coden_ASTM CHBEAM
_journal_issue 5
_journal_name_full 'Chemische Berichte'
_journal_page_first 1191
_journal_page_last 1203
_journal_paper_doi 10.1002/cber.19921250529
_journal_volume 125
_journal_year 1992
_chemical_formula_sum 'C36 H46 N2 O2 Zn2'
_space_group_IT_number 15
_symmetry_cell_setting monoclinic
_symmetry_space_group_name_Hall '-C 2yc'
_symmetry_space_group_name_H-M 'C 1 2/c 1'
_cell_angle_alpha 90
_cell_angle_beta 113.78(3)
_cell_angle_gamma 90
_cell_formula_units_Z 4
_cell_length_a 25.436(5)
_cell_length_b 10.255(2)
_cell_length_c 14.294(3)
_cod_original_sg_symbol_H-M 'C 2/c'
_cod_database_code 1100361

loop_
_symmetry_equiv_pos_site_id
_symmetry_equiv_pos_as_xyz
1 x,y,z
2 1/2+x,1/2+y,z
3 -x,y,1/2-z
4 1/2-x,1/2+y,1/2-z
5 -x,-y,-z
6 -1/2-x,-1/2-y,-z
7 x,-y,-1/2+z
8 -1/2+x,-1/2-y,-1/2+z

loop_
_atom_site_label
_atom_site_type_symbol
_atom_site_fract_x
_atom_site_fract_y
_atom_site_fract_z
Zn1 Zn 0.30338(2) 0.33085(4) 0.03909(3)
N1 N 0.35751(9) 0.15875(24) 0.09689(17)
O1 O 0.25633(7) 0.23006(18) 0.09835(14)
C1 C 0.33804(12) 0.08631(29) 0.15426(23)
C2 C 0.36390(13) -0.03325(31) 0.19461(24)
H1 H 0.34806(13) -0.08558(31) 0.23260(24)
C3 C 0.41165(15) -0.07229(33) 0.18024(27)
H2 H 0.43009(15) -0.15365(33) 0.20768(27)
C4 C 0.43231(14) 0.00431(34) 0.12476(25)
H3 H 0.46636(14) -0.01963(34) 0.11542(25)
C5 C 0.40430(13) 0.12024(30) 0.08150(23)
C6 C 0.28770(12) 0.13969(28) 0.17440(22)
H4 H 0.26266(12) 0.06787(28) 0.17033(22)
C7 C 0.30692(12) 0.20086(30) 0.28290(22)
C8 C 0.33699(15) 0.10346(35) 0.36819(24)
H5 H 0.37314(15) 0.07641(35) 0.36829(24)
H6 H 0.31204(15) 0.02933(35) 0.35587(24)
H7 H 0.34313(15) 0.14108(35) 0.43328(24)
C9 C 0.25307(14) 0.24763(36) 0.29454(25)
H8 H 0.26163(14) 0.28565(36) 0.36045(25)
H9 H 0.22675(14) 0.17646(36) 0.28382(25)
H10 H 0.23601(14) 0.31229(36) 0.24246(25)
C10 C 0.34651(14) 0.31727(33) 0.29552(25)
H11 H 0.38099(14) 0.28789(33) 0.29005(25)
H12 H 0.35598(14) 0.35505(33) 0.36180(25)
H13 H 0.32799(14) 0.38148(33) 0.24378(25)
C11 C 0.42452(12) 0.20208(30) 0.01807(24)
C12 C 0.48288(14) 0.22131(36) 0.04487(28)
H14 H 0.50996(14) 0.18255(36) 0.10664(28)
C13 C 0.50215(15) 0.29614(40) -0.01433(31)
H15 H 0.54264(15) 0.30856(40) 0.00560(31)
C14 C 0.46368(15) 0.35281(37) -0.10205(28)
H16 H 0.47711(15) 0.40574(37) -0.14331(28)
C15 C 0.40559(13) 0.33401(33) -0.13109(25)
H17 H 0.37843(13) 0.37136(33) -0.19344(25)
C16 C 0.38595(13) 0.25913(30) -0.07113(24)
H18 H 0.34547(13) 0.24689(30) -0.09075(24)
C17 C 0.33470(15) 0.50965(33) 0.05898(29)
H19 H 0.31743(15) 0.55917(33) 0.09616(29)
H20 H 0.32357(15) 0.54912(33) -0.00715(29)
C18 C 0.39909(16) 0.52291(38) 0.11417(30)
H21 H 0.41125(16) 0.47781(38) 0.17831(30)
H22 H 0.40969(16) 0.61316(38) 0.1263(3)
H23 H 0.41729(16) 0.48476(38) 0.07353(30)
O1E* O 0.24367(7) 0.26994(18) -0.09835(14)
Zn1E* Zn 0.19662(2) 0.16915(4) -0.03909(3)
N1E* N 0.14249(9) 0.34125(24) -0.09689(17)
C1E* C 0.16196(12) 0.41369(29) -0.15426(23)
C2E* C 0.13610(13) 0.53325(31) -0.19461(24)
H1E* H 0.15194(13) 0.58558(31) -0.23260(24)
C3E* C 0.08835(15) 0.57229(33) -0.18024(27)
H2E* H 0.06991(15) 0.65365(33) -0.20768(27)
C4E* C 0.06769(14) 0.49569(34) -0.12476(25)
H3E* H 0.03364(14) 0.51963(34) -0.11542(25)
C5E* C 0.09570(13) 0.37976(30) -0.08150(23)
C11E* C 0.07548(12) 0.29792(30) -0.01807(24)
C12E* C 0.01712(14) 0.27869(36) -0.04487(28)
H14E* H -0.00996(14) 0.31745(36) -0.10664(28)
C13E* C -0.00215(15) 0.20386(40) 0.01433(31)
H15E* H -0.04264(15) 0.19144(40) -0.00560(31)
C14E* C 0.03632(15) 0.14719(37) 0.10205(28)
H16E* H 0.02289(15) 0.09426(37) 0.14331(28)
C15E* C 0.09441(13) 0.16599(33) 0.13109(25)
H17E* H 0.12157(13) 0.12864(33) 0.19344(25)
C16E* C 0.11405(13) 0.24087(30) 0.07113(24)
H18E* H 0.15453(13) 0.25311(30) 0.09075(24)
C6E* C 0.21230(12) 0.36031(28) -0.17440(22)
H4E* H 0.23734(12) 0.43213(28) -0.17033(22)
C7E* C 0.19308(12) 0.29914(30) -0.28290(22)
C8E* C 0.16301(15) 0.39654(35) -0.36819(24)
H5E* H 0.12686(15) 0.42359(35) -0.36829(24)
H6E* H 0.18796(15) 0.47067(35) -0.35587(24)
H7E* H 0.15687(15) 0.35892(35) -0.43328(24)
C9E* C 0.24693(14) 0.25237(36) -0.29454(25)
H8E* H 0.23837(14) 0.21435(36) -0.36045(25)
H9E* H 0.27325(14) 0.32354(36) -0.28382(25)
H10E* H 0.26399(14) 0.18771(36) -0.24246(25)
C10E* C 0.15349(14) 0.18273(33) -0.29552(25)
H11E* H 0.11901(14) 0.21211(33) -0.29005(25)
H12E* H 0.14402(14) 0.14495(33) -0.36180(25)
H13E* H 0.17201(14) 0.11852(33) -0.24378(25)
C17E* C 0.16530(15) -0.00965(33) -0.05898(29)
H19E* H 0.18257(15) -0.05917(33) -0.09616(29)
H20E* H 0.17643(15) -0.04912(33) 0.00715(29)
C18E* C 0.10091(16) -0.02291(38) -0.11417(30)
H21E* H 0.08875(16) 0.02219(38) -0.17831(30)
H22E* H 0.09031(16) -0.11316(38) -0.1263(3)
H23E* H 0.08271(16) 0.01524(38) -0.07353(30)

loop_
_atom_type_symbol
_atom_type_radius_bond
C 0.68
H 0.23
N 0.68
O 0.68
Zn 1.28
